data_7702853
loop_
_publ_author_name
'Baker, Robert J.'
'Farley, Robert D.'
'Jones, Cameron'
'Kloth, Marc'
'Murphy, Damien M.'

_publ_section_title
;
 The reactivity of diazabutadienes toward low oxidation state Group 13
 iodides and the synthesis of a new gallium(i) carbene analogue
;
_journal_issue 20
_journal_name_full 'Journal of the Chemical Society, Dalton Transactions'
_journal_page_first 3844
_journal_paper_doi 10.1039/b206605j
_journal_year 2002
_chemical_formula_sum 'C26 H36 Al I2 N2'
_chemical_formula_weight 657.35
_space_group_IT_number 62
_space_group_name_Hall '-P 2ac 2n'
_space_group_name_H-M_alt 'P n m a'
_symmetry_cell_setting orthorhombic
_symmetry_space_group_name_H-M 'P n m a'
_atom_sites_solution_hydrogens geom
_atom_sites_solution_primary direct
_atom_sites_solution_secondary difmap
_audit_creation_method SHELXL-97
_cell_angle_alpha 90.00
_cell_angle_beta 90.00
_cell_angle_gamma 90.00
_cell_formula_units_Z 4
_cell_length_a 12.564(3)
_cell_length_b 21.284(4)
_cell_length_c 10.412(2)
_cell_measurement_temperature 150(2)
_cell_volume 2784.3(10)
_computing_structure_refinement 'SHELXL-97 (Sheldrick, 1997)'
_computing_structure_solution 'SHELXS-97 (Sheldrick, 1990)'
_diffrn_ambient_temperature 150(2)
_diffrn_measured_fraction_theta_full 0.999
_diffrn_measured_fraction_theta_max 0.999
_diffrn_measurement_device_type 'Nonius Kappa CCD'
_diffrn_radiation_monochromator graphite
_diffrn_radiation_source 'fine-focus sealed tube'
_diffrn_radiation_type MoK\a
_diffrn_radiation_wavelength 0.71073
_diffrn_reflns_av_R_equivalents 0.0803
_diffrn_reflns_av_sigmaI/netI 0.0286
_diffrn_reflns_limit_h_max 16
_diffrn_reflns_limit_h_min -15
_diffrn_reflns_limit_k_max 27
_diffrn_reflns_limit_k_min -27
_diffrn_reflns_limit_l_max 13
_diffrn_reflns_limit_l_min -13
_diffrn_reflns_number 47890
_diffrn_reflns_theta_full 27.48
_diffrn_reflns_theta_max 27.48
_diffrn_reflns_theta_min 3.18
_exptl_absorpt_coefficient_mu 2.306
_exptl_absorpt_correction_T_max 0.72
_exptl_absorpt_correction_T_min 0.60
_exptl_absorpt_correction_type 'Sortav (Blessing)'
_exptl_crystal_colour red
_exptl_crystal_density_diffrn 1.568
_exptl_crystal_density_method 'not measured'
_exptl_crystal_description prism
_exptl_crystal_F_000 1300
_exptl_crystal_size_max 0.20
_exptl_crystal_size_mid 0.20
_exptl_crystal_size_min 0.10
_refine_diff_density_max 0.929
_refine_diff_density_min -0.755
_refine_diff_density_rms 0.101
_refine_ls_extinction_method none
_refine_ls_goodness_of_fit_ref 1.066
_refine_ls_hydrogen_treatment mixed
_refine_ls_matrix_type full
_refine_ls_number_parameters 149
_refine_ls_number_reflns 3273
_refine_ls_number_restraints 0
_refine_ls_restrained_S_all 1.066
_refine_ls_R_factor_all 0.0377
_refine_ls_R_factor_gt 0.0280
_refine_ls_shift/su_max 0.001
_refine_ls_shift/su_mean 0.000
_refine_ls_structure_factor_coef Fsqd
_refine_ls_weighting_details 'calc w=1/[\s^2^(Fo^2^)+(0.0299P)^2^+1.7133P] where P=(Fo^2^+2Fc^2^)/3'
_refine_ls_weighting_scheme calc
_refine_ls_wR_factor_gt 0.0606
_refine_ls_wR_factor_ref 0.0643
_reflns_number_gt 2797
_reflns_number_total 3273
_reflns_threshold_expression >2sigma(I)
_cod_data_source_file b206605j.txt
_cod_data_source_block compound9
_cod_original_sg_symbol_H-M Pnma
_cod_database_code 7702853

loop_
_symmetry_equiv_pos_as_xyz
'x, y, z'
'-x+1/2, -y, z+1/2'
'x+1/2, -y+1/2, -z+1/2'
'-x, y+1/2, -z'
'-x, -y, -z'
'x-1/2, y, -z-1/2'
'-x-1/2, y-1/2, z-1/2'
'x, -y-1/2, z'

loop_
_atom_site_label
_atom_site_type_symbol
_atom_site_fract_x
_atom_site_fract_y
_atom_site_fract_z
_atom_site_U_iso_or_equiv
_atom_site_adp_type
_atom_site_occupancy
_atom_site_symmetry_multiplicity
_atom_site_calc_flag
_atom_site_refinement_flags
I1 I -0.366467(18) 0.2500 0.07385(2) 0.02743(8) Uani 1 2 d S
I2 I -0.198339(18) 0.2500 0.41558(2) 0.02770(8) Uani 1 2 d S
Al1 Al -0.18558(8) 0.2500 0.17290(10) 0.0191(2) Uani 1 2 d S
N1 N -0.08916(15) 0.31133(9) 0.11240(18) 0.0181(4) Uani 1 1 d .
C1 C 0.0017(2) 0.28309(12) 0.0787(2) 0.0202(5) Uani 1 1 d .
H1 H 0.0620 0.3060 0.0564 0.024 Uiso 1 1 calc R
C2 C -0.10389(19) 0.37770(11) 0.0892(2) 0.0190(5) Uani 1 1 d .
C3 C -0.14616(19) 0.39613(11) -0.0305(2) 0.0209(5) Uani 1 1 d .
C4 C -0.1650(2) 0.45978(13) -0.0499(2) 0.0266(6) Uani 1 1 d .
H4 H -0.1934 0.4732 -0.1278 0.032 Uiso 1 1 calc R
C5 C -0.1424(2) 0.50369(12) 0.0445(3) 0.0291(6) Uani 1 1 d .
H5 H -0.1566 0.5460 0.0302 0.035 Uiso 1 1 calc R
C6 C -0.0989(2) 0.48468(12) 0.1591(3) 0.0272(6) Uani 1 1 d .
H6 H -0.0827 0.5147 0.2209 0.033 Uiso 1 1 calc R
C7 C -0.07846(19) 0.42156(11) 0.1853(2) 0.0207(5) Uani 1 1 d .
C8 C -0.1636(2) 0.34886(13) -0.1384(2) 0.0268(6) Uani 1 1 d .
H8 H -0.1720 0.3073 -0.0993 0.032 Uiso 1 1 calc R
C9 C -0.2634(3) 0.36241(16) -0.2171(3) 0.0426(7) Uani 1 1 d .
H9A H -0.3235 0.3660 -0.1608 0.064 Uiso 1 1 calc R
H9B H -0.2751 0.3287 -0.2768 0.064 Uiso 1 1 calc R
H9C H -0.2542 0.4011 -0.2634 0.064 Uiso 1 1 calc R
C10 C -0.0650(3) 0.34670(15) -0.2255(3) 0.0391(7) Uani 1 1 d .
H10A H -0.0539 0.3873 -0.2634 0.059 Uiso 1 1 calc R
H10B H -0.0758 0.3162 -0.2921 0.059 Uiso 1 1 calc R
H10C H -0.0038 0.3353 -0.1755 0.059 Uiso 1 1 calc R
C11 C -0.0266(2) 0.40265(13) 0.3109(2) 0.0267(6) Uani 1 1 d .
H11 H -0.0257 0.3566 0.3150 0.032 Uiso 1 1 calc R
C12 C -0.0892(3) 0.42685(15) 0.4271(2) 0.0437(8) Uani 1 1 d .
H12A H -0.0877 0.4719 0.4279 0.066 Uiso 1 1 calc R
H12B H -0.0574 0.4111 0.5046 0.066 Uiso 1 1 calc R
H12C H -0.1615 0.4126 0.4216 0.066 Uiso 1 1 calc R
C13 C 0.0886(2) 0.42565(15) 0.3155(3) 0.0413(8) Uani 1 1 d .
H13A H 0.1274 0.4083 0.2444 0.062 Uiso 1 1 calc R
H13B H 0.1209 0.4124 0.3946 0.062 Uiso 1 1 calc R
H13C H 0.0898 0.4707 0.3104 0.062 Uiso 1 1 calc R

loop_
_atom_site_aniso_label
_atom_site_aniso_U_11
_atom_site_aniso_U_22
_atom_site_aniso_U_33
_atom_site_aniso_U_23
_atom_site_aniso_U_13
_atom_site_aniso_U_12
I1 0.01554(12) 0.03259(15) 0.03416(15) 0.000 -0.00039(9) 0.000
I2 0.02070(13) 0.04092(16) 0.02148(13) 0.000 0.00395(9) 0.000
Al1 0.0156(5) 0.0201(5) 0.0216(5) 0.000 0.0023(4) 0.000
N1 0.0182(10) 0.0193(10) 0.0167(9) 0.0001(8) -0.0004(8) -0.0004(8)
C1 0.0139(11) 0.0250(13) 0.0217(12) 0.0017(10) 0.0002(9) -0.0025(10)
C2 0.0165(11) 0.0171(12) 0.0235(12) 0.0023(9) 0.0026(9) 0.0007(9)
C3 0.0186(12) 0.0246(13) 0.0196(12) 0.0042(10) 0.0023(9) 0.0000(10)
C4 0.0260(13) 0.0284(14) 0.0255(13) 0.0072(11) -0.0013(11) 0.0031(11)
C5 0.0330(15) 0.0196(13) 0.0347(14) 0.0046(11) 0.0007(11) 0.0063(11)
C6 0.0292(14) 0.0215(13) 0.0310(14) -0.0032(11) -0.0016(11) 0.0008(11)
C7 0.0194(12) 0.0197(12) 0.0230(12) -0.0006(9) -0.0001(10) -0.0010(10)
C8 0.0328(14) 0.0272(14) 0.0206(12) 0.0012(10) -0.0045(11) -0.0030(11)
C9 0.0448(18) 0.0441(18) 0.0389(16) -0.0025(14) -0.0167(14) 0.0044(15)
C10 0.0466(18) 0.0462(18) 0.0244(14) -0.0039(13) 0.0046(13) -0.0022(15)
C11 0.0341(15) 0.0236(13) 0.0225(13) -0.0012(10) -0.0046(10) -0.0023(11)
C12 0.070(2) 0.0366(17) 0.0244(15) -0.0018(12) 0.0028(14) 0.0041(16)
C13 0.0410(18) 0.0388(18) 0.0440(17) 0.0085(13) -0.0208(14) -0.0093(14)

loop_
_atom_type_symbol
_atom_type_description
_atom_type_scat_dispersion_real
_atom_type_scat_dispersion_imag
_atom_type_scat_source
C C 0.0033 0.0016 'International Tables Vol C Tables 4.2.6.8 and 6.1.1.4'
H H 0.0000 0.0000 'International Tables Vol C Tables 4.2.6.8 and 6.1.1.4'
N N 0.0061 0.0033 'International Tables Vol C Tables 4.2.6.8 and 6.1.1.4'
Al Al 0.0645 0.0514 'International Tables Vol C Tables 4.2.6.8 and 6.1.1.4'
I I -0.4742 1.8119 'International Tables Vol C Tables 4.2.6.8 and 6.1.1.4'

loop_
_geom_angle_atom_site_label_1
_geom_angle_atom_site_label_2
_geom_angle_atom_site_label_3
_geom_angle
_geom_angle_site_symmetry_1
_geom_angle_site_symmetry_3
N1 Al1 N1 87.42(13) . 8_565
N1 Al1 I1 116.50(7) . .
N1 Al1 I1 116.50(7) 8_565 .
N1 Al1 I2 111.93(7) . .
N1 Al1 I2 111.93(7) 8_565 .
I1 Al1 I2 110.78(4) . .
C1 N1 C2 120.3(2) . .
C1 N1 Al1 108.93(17) . .
C2 N1 Al1 130.47(16) . .
N1 C1 C1 116.71(14) . 8_565
C7 C2 C3 122.0(2) . .
C7 C2 N1 120.1(2) . .
C3 C2 N1 117.9(2) . .
C4 C3 C2 117.6(2) . .
C4 C3 C8 120.8(2) . .
C2 C3 C8 121.5(2) . .
C5 C4 C3 121.2(2) . .
C6 C5 C4 120.0(2) . .
C5 C6 C7 121.8(2) . .
C6 C7 C2 117.3(2) . .
C6 C7 C11 120.2(2) . .
C2 C7 C11 122.4(2) . .
C3 C8 C9 112.9(2) . .
C3 C8 C10 109.8(2) . .
C9 C8 C10 110.6(2) . .
C7 C11 C13 110.4(2) . .
C7 C11 C12 111.8(2) . .
C13 C11 C12 110.7(2) . .

loop_
_geom_bond_atom_site_label_1
_geom_bond_atom_site_label_2
_geom_bond_distance
_geom_bond_site_symmetry_2
I1 Al1 2.4957(11) .
I2 Al1 2.5318(11) .
Al1 N1 1.889(2) .
Al1 N1 1.889(2) 8_565
N1 C1 1.337(3) .
N1 C2 1.445(3) .
C1 C1 1.409(5) 8_565
C2 C7 1.405(3) .
C2 C3 1.411(3) .
C3 C4 1.390(4) .
C3 C8 1.524(3) .
C4 C5 1.386(4) .
C5 C6 1.373(4) .
C6 C7 1.395(3) .
C7 C11 1.516(3) .
C8 C9 1.525(4) .
C8 C10 1.536(4) .
C11 C13 1.529(4) .
C11 C12 1.532(4) .
